data_4336272
loop_
_publ_author_name
'Jonathan W. Dube'
'Charles L. B. Macdonald'
'Bobby D. Ellis'
'Paul J. Ragogna'

_publ_contact_author_address
;1151 Richmond Street
London
Ontario
Canada
N6A 5B7
;
_publ_contact_author_email pragogna@uwo.ca
_publ_contact_author_fax 1-519-661-3022
_publ_contact_author_name 'Prof. Paul J. Ragogna'
_publ_contact_author_phone '519-661-2111 ex 87048'
_publ_section_title
;
 Synthesis of Zwitterionic Triphosphenium Transition Metal Complexes: A
 Boron Atom Makes The Difference
;
_journal_name_full 'Inorganic Chemistry'
_journal_page_first 11438
_journal_page_last 11449
_journal_paper_doi 10.1021/ic401766j
_journal_volume 52
_journal_year 2013
_chemical_formula_moiety 'C43 H34 B Mo O5 P3'
_chemical_formula_sum 'C43 H34 B Mo O5 P3'
_chemical_formula_weight 830.36
_chemical_name_systematic
; 
 ? 
;
_space_group_IT_number 14
_symmetry_cell_setting monoclinic
_symmetry_space_group_name_Hall '-P 2yn'
_symmetry_space_group_name_H-M 'P 1 21/n 1'
_atom_sites_solution_hydrogens geom
_atom_sites_solution_primary direct
_atom_sites_solution_secondary difmap
_audit_creation_method SHELXL-97
_cell_angle_alpha 90.00
_cell_angle_beta 98.524(12)
_cell_angle_gamma 90.00
_cell_formula_units_Z 4
_cell_length_a 9.832(4)
_cell_length_b 18.266(7)
_cell_length_c 21.777(8)
_cell_measurement_reflns_used 9936
_cell_measurement_temperature 110(2)
_cell_measurement_theta_max 27.41
_cell_measurement_theta_min 2.17
_cell_volume 3868(3)
_computing_cell_refinement SAINT
_computing_data_collection 'APEX II'
_computing_data_reduction SAINT
_computing_molecular_graphics XP
_computing_publication_material cif_to_tables
_computing_structure_refinement 'SHELXL-97 (Sheldrick, 1997)'
_computing_structure_solution 'SHELXS-97 (Sheldrick, 1990)'
_diffrn_ambient_temperature 110(2)
_diffrn_measured_fraction_theta_full 0.997
_diffrn_measured_fraction_theta_max 0.997
_diffrn_measurement_device_type 'Bruker APEX-II CCD'
_diffrn_measurement_method '\f and \w scans'
_diffrn_radiation_monochromator graphite
_diffrn_radiation_source 'fine-focus sealed tube'
_diffrn_radiation_type MoK\a
_diffrn_radiation_wavelength 0.71073
_diffrn_reflns_av_R_equivalents 0.0521
_diffrn_reflns_av_sigmaI/netI 0.0534
_diffrn_reflns_limit_h_max 14
_diffrn_reflns_limit_h_min -14
_diffrn_reflns_limit_k_max 25
_diffrn_reflns_limit_k_min -26
_diffrn_reflns_limit_l_max 31
_diffrn_reflns_limit_l_min -32
_diffrn_reflns_number 71946
_diffrn_reflns_theta_full 31.55
_diffrn_reflns_theta_max 31.55
_diffrn_reflns_theta_min 2.92
_diffrn_standards_number 0
_exptl_absorpt_coefficient_mu 0.508
_exptl_absorpt_correction_T_max 0.9741
_exptl_absorpt_correction_T_min 0.8805
_exptl_absorpt_correction_type multi-scan
_exptl_absorpt_process_details SADABS
_exptl_crystal_colour yellow
_exptl_crystal_density_diffrn 1.426
_exptl_crystal_description prism
_exptl_crystal_F_000 1696
_exptl_crystal_size_max 0.26
_exptl_crystal_size_mid 0.11
_exptl_crystal_size_min 0.05
_refine_diff_density_max 0.711
_refine_diff_density_min -0.607
_refine_diff_density_rms 0.085
_refine_ls_extinction_method none
_refine_ls_goodness_of_fit_ref 1.030
_refine_ls_hydrogen_treatment constr
_refine_ls_matrix_type full
_refine_ls_number_parameters 478
_refine_ls_number_reflns 12891
_refine_ls_number_restraints 0
_refine_ls_restrained_S_all 1.030
_refine_ls_R_factor_all 0.0718
_refine_ls_R_factor_gt 0.0406
_refine_ls_shift/su_max 0.003
_refine_ls_shift/su_mean 0.000
_refine_ls_structure_factor_coef Fsqd
_refine_ls_weighting_details 'calc w=1/[\s^2^(Fo^2^)+(0.0355P)^2^+2.0440P] where P=(Fo^2^+2Fc^2^)/3'
_refine_ls_weighting_scheme calc
_refine_ls_wR_factor_gt 0.0831
_refine_ls_wR_factor_ref 0.0953
_reflns_number_gt 9016
_reflns_number_total 12891
_reflns_threshold_expression >2sigma(I)
_cod_data_source_file ic401766j_si_002_3.cif
_cod_data_source_block 2Mo
_cod_database_code 4336272

loop_
_symmetry_equiv_pos_as_xyz
'x, y, z'
'-x+1/2, y+1/2, -z+1/2'
'-x, -y, -z'
'x-1/2, -y-1/2, z-1/2'

loop_
_atom_site_label
_atom_site_type_symbol
_atom_site_fract_x
_atom_site_fract_y
_atom_site_fract_z
_atom_site_U_iso_or_equiv
_atom_site_adp_type
_atom_site_occupancy
_atom_site_symmetry_multiplicity
_atom_site_calc_flag
_atom_site_refinement_flags
Mo1 Mo 1.003216(17) 0.663465(9) 0.011756(8) 0.02285(5) Uani 1 1 d .
P1 P 0.89931(5) 0.75751(3) 0.08110(2) 0.02142(11) Uani 1 1 d .
O1 O 1.16271(16) 0.55552(9) -0.06345(9) 0.0441(4) Uani 1 1 d .
C1 C 1.1037(2) 0.59610(12) -0.03630(11) 0.0310(5) Uani 1 1 d .
B1 B 0.6674(2) 0.86379(12) 0.16538(11) 0.0237(5) Uani 1 1 d .
P2 P 0.81897(5) 0.72113(3) 0.16315(2) 0.02096(11) Uani 1 1 d .
O2 O 0.73709(16) 0.56680(10) -0.03441(9) 0.0479(5) Uani 1 1 d .
C2 C 0.8284(2) 0.60241(12) -0.01573(11) 0.0317(5) Uani 1 1 d .
P3 P 0.71325(5) 0.81128(3) 0.03854(2) 0.02002(10) Uani 1 1 d .
O3 O 1.11315(16) 0.55435(9) 0.12190(8) 0.0371(4) Uani 1 1 d .
C3 C 1.0682(2) 0.59510(11) 0.08480(10) 0.0278(4) Uani 1 1 d .
O4 O 1.26503(16) 0.76606(10) 0.04593(9) 0.0462(4) Uani 1 1 d .
C4 C 1.1731(2) 0.72769(12) 0.03418(10) 0.0290(5) Uani 1 1 d .
O5 O 0.9377(2) 0.75492(10) -0.11379(8) 0.0514(5) Uani 1 1 d .
C5 C 0.9560(2) 0.72387(13) -0.06781(11) 0.0351(5) Uani 1 1 d .
C7 C 0.7690(2) 0.79925(11) 0.20386(10) 0.0290(5) Uani 1 1 d .
H7A H 0.7217 0.7811 0.2380 0.035 Uiso 1 1 calc R
H7B H 0.8542 0.8238 0.2234 0.035 Uiso 1 1 calc R
C8 C 0.60393(19) 0.83747(10) 0.09386(9) 0.0218(4) Uani 1 1 d .
H8A H 0.5451 0.8779 0.0749 0.026 Uiso 1 1 calc R
H8B H 0.5422 0.7955 0.0979 0.026 Uiso 1 1 calc R
C11 C 0.9653(2) 0.67737(11) 0.20897(9) 0.0226(4) Uani 1 1 d .
C12 C 1.0913(2) 0.71406(11) 0.21550(9) 0.0267(4) Uani 1 1 d .
H12A H 1.0997 0.7582 0.1933 0.032 Uiso 1 1 calc R
C13 C 1.2043(2) 0.68631(12) 0.25429(9) 0.0292(5) Uani 1 1 d .
H13A H 1.2892 0.7120 0.2596 0.035 Uiso 1 1 calc R
C14 C 1.1923(2) 0.62078(12) 0.28528(10) 0.0319(5) Uani 1 1 d .
H14A H 1.2700 0.6011 0.3111 0.038 Uiso 1 1 calc R
C15 C 1.0685(2) 0.58395(12) 0.27890(10) 0.0307(5) Uani 1 1 d .
H15A H 1.0615 0.5391 0.3004 0.037 Uiso 1 1 calc R
C16 C 0.9534(2) 0.61232(11) 0.24097(9) 0.0267(4) Uani 1 1 d .
H16A H 0.8678 0.5874 0.2371 0.032 Uiso 1 1 calc R
C21 C 0.67994(19) 0.65595(10) 0.15192(9) 0.0215(4) Uani 1 1 d .
C22 C 0.6978(2) 0.58916(11) 0.12283(10) 0.0270(4) Uani 1 1 d .
H22A H 0.7852 0.5765 0.1123 0.032 Uiso 1 1 calc R
C23 C 0.5879(2) 0.54143(12) 0.10938(11) 0.0325(5) Uani 1 1 d .
H23A H 0.6007 0.4958 0.0901 0.039 Uiso 1 1 calc R
C24 C 0.4599(2) 0.55976(12) 0.12373(10) 0.0326(5) Uani 1 1 d .
H24A H 0.3845 0.5273 0.1135 0.039 Uiso 1 1 calc R
C25 C 0.4418(2) 0.62561(12) 0.15308(10) 0.0291(5) Uani 1 1 d .
H25A H 0.3541 0.6379 0.1634 0.035 Uiso 1 1 calc R
C26 C 0.5509(2) 0.67364(11) 0.16750(9) 0.0235(4) Uani 1 1 d .
H26A H 0.5381 0.7185 0.1879 0.028 Uiso 1 1 calc R
C31 C 0.7661(2) 0.88926(11) -0.00305(10) 0.0256(4) Uani 1 1 d .
C32 C 0.6686(2) 0.93991(12) -0.02848(12) 0.0381(5) Uani 1 1 d .
H32A H 0.5763 0.9357 -0.0208 0.046 Uiso 1 1 calc R
C33 C 0.7052(3) 0.99672(13) -0.06517(12) 0.0426(6) Uani 1 1 d .
H33A H 0.6387 1.0322 -0.0813 0.051 Uiso 1 1 calc R
C34 C 0.8380(3) 1.00169(13) -0.07812(11) 0.0386(6) Uani 1 1 d .
H34A H 0.8625 1.0403 -0.1036 0.046 Uiso 1 1 calc R
C35 C 0.9348(2) 0.95120(12) -0.05440(10) 0.0342(5) Uani 1 1 d .
H35A H 1.0260 0.9545 -0.0638 0.041 Uiso 1 1 calc R
C36 C 0.8994(2) 0.89512(11) -0.01657(10) 0.0282(4) Uani 1 1 d .
H36A H 0.9669 0.8605 0.0002 0.034 Uiso 1 1 calc R
C41 C 0.60984(19) 0.75711(10) -0.02086(9) 0.0208(4) Uani 1 1 d .
C42 C 0.6078(3) 0.77026(14) -0.08374(10) 0.0421(6) Uani 1 1 d .
H42A H 0.6631 0.8081 -0.0970 0.051 Uiso 1 1 calc R
C43 C 0.5248(3) 0.72813(16) -0.12739(11) 0.0576(8) Uani 1 1 d .
H43A H 0.5234 0.7376 -0.1704 0.069 Uiso 1 1 calc R
C44 C 0.4451(3) 0.67321(14) -0.10914(11) 0.0409(6) Uani 1 1 d .
H44A H 0.3873 0.6454 -0.1393 0.049 Uiso 1 1 calc R
C45 C 0.4489(2) 0.65833(12) -0.04693(10) 0.0286(4) Uani 1 1 d .
H45A H 0.3950 0.6196 -0.0341 0.034 Uiso 1 1 calc R
C46 C 0.5312(2) 0.69990(11) -0.00320(9) 0.0249(4) Uani 1 1 d .
H46A H 0.5341 0.6891 0.0396 0.030 Uiso 1 1 calc R
C51 C 0.7485(2) 0.94256(11) 0.16512(10) 0.0292(5) Uani 1 1 d .
C52 C 0.8730(3) 0.95984(16) 0.20097(12) 0.0483(7) Uani 1 1 d .
H52A H 0.9232 0.9220 0.2242 0.058 Uiso 1 1 calc R
C53 C 0.9277(4) 1.03043(19) 0.20435(14) 0.0661(9) Uani 1 1 d .
H53A H 1.0123 1.0397 0.2304 0.079 Uiso 1 1 calc R
C54 C 0.8616(3) 1.08607(16) 0.17096(14) 0.0564(8) Uani 1 1 d .
H54A H 0.8988 1.1342 0.1732 0.068 Uiso 1 1 calc R
C55 C 0.7422(3) 1.07118(14) 0.13461(16) 0.0564(8) Uani 1 1 d .
H55A H 0.6948 1.1095 0.1109 0.068 Uiso 1 1 calc R
C56 C 0.6860(3) 1.00131(12) 0.13066(14) 0.0458(7) Uani 1 1 d .
H56A H 0.6023 0.9931 0.1036 0.055 Uiso 1 1 calc R
C61 C 0.5373(2) 0.87617(10) 0.20346(9) 0.0244(4) Uani 1 1 d .
C62 C 0.5614(3) 0.89802(12) 0.26584(10) 0.0368(5) Uani 1 1 d .
H62A H 0.6537 0.9047 0.2853 0.044 Uiso 1 1 calc R
C63 C 0.4557(3) 0.91029(14) 0.30013(11) 0.0461(7) Uani 1 1 d .
H63A H 0.4769 0.9244 0.3425 0.055 Uiso 1 1 calc R
C64 C 0.3204(3) 0.90233(13) 0.27368(12) 0.0430(6) Uani 1 1 d .
H64A H 0.2481 0.9113 0.2972 0.052 Uiso 1 1 calc R
C65 C 0.2924(2) 0.88139(12) 0.21315(12) 0.0365(5) Uani 1 1 d .
H65A H 0.1996 0.8760 0.1940 0.044 Uiso 1 1 calc R
C66 C 0.3991(2) 0.86768(11) 0.17890(10) 0.0287(4) Uani 1 1 d .
H66A H 0.3764 0.8519 0.1371 0.034 Uiso 1 1 calc R

loop_
_atom_site_aniso_label
_atom_site_aniso_U_11
_atom_site_aniso_U_22
_atom_site_aniso_U_33
_atom_site_aniso_U_23
_atom_site_aniso_U_13
_atom_site_aniso_U_12
Mo1 0.01793(8) 0.02169(9) 0.02719(9) -0.00724(7) -0.00241(6) 0.00341(7)
P1 0.0177(2) 0.0202(2) 0.0246(2) -0.00399(19) -0.00281(19) 0.00276(19)
O1 0.0296(9) 0.0394(10) 0.0635(12) -0.0238(9) 0.0073(8) 0.0032(7)
C1 0.0211(10) 0.0291(11) 0.0407(13) -0.0093(9) -0.0025(9) -0.0015(9)
B1 0.0249(11) 0.0182(10) 0.0265(11) -0.0076(9) -0.0014(9) 0.0042(9)
P2 0.0191(2) 0.0194(2) 0.0223(2) -0.00525(19) -0.00355(19) 0.00394(19)
O2 0.0271(8) 0.0461(10) 0.0673(12) -0.0288(9) -0.0031(8) -0.0035(8)
C2 0.0238(10) 0.0305(11) 0.0396(12) -0.0129(9) 0.0009(9) 0.0076(9)
P3 0.0173(2) 0.0175(2) 0.0239(2) -0.00151(19) -0.00134(19) 0.00110(18)
O3 0.0307(8) 0.0334(9) 0.0466(10) 0.0063(7) 0.0042(7) 0.0068(7)
C3 0.0185(9) 0.0254(11) 0.0392(12) -0.0069(9) 0.0033(9) 0.0014(8)
O4 0.0278(9) 0.0479(10) 0.0632(12) -0.0244(9) 0.0080(8) -0.0085(8)
C4 0.0245(10) 0.0319(11) 0.0304(11) -0.0100(9) 0.0029(8) 0.0038(9)
O5 0.0751(13) 0.0453(11) 0.0310(9) -0.0009(8) -0.0017(9) 0.0139(10)
C5 0.0385(13) 0.0317(12) 0.0329(12) -0.0126(10) -0.0016(10) 0.0084(10)
C7 0.0302(11) 0.0257(11) 0.0279(11) -0.0105(8) -0.0061(9) 0.0082(9)
C8 0.0196(9) 0.0177(9) 0.0269(10) -0.0019(7) -0.0008(7) 0.0040(7)
C11 0.0215(9) 0.0247(10) 0.0202(9) -0.0055(7) -0.0015(7) 0.0055(8)
C12 0.0264(10) 0.0268(10) 0.0248(10) -0.0024(8) -0.0034(8) 0.0017(8)
C13 0.0213(10) 0.0381(12) 0.0262(10) -0.0037(9) -0.0032(8) 0.0029(9)
C14 0.0281(11) 0.0392(13) 0.0258(11) -0.0024(9) -0.0046(8) 0.0149(10)
C15 0.0353(12) 0.0278(11) 0.0275(11) 0.0016(8) -0.0003(9) 0.0074(9)
C16 0.0271(10) 0.0267(10) 0.0250(10) -0.0016(8) -0.0002(8) 0.0033(8)
C21 0.0196(9) 0.0220(10) 0.0219(9) -0.0021(7) 0.0000(7) 0.0016(7)
C22 0.0214(10) 0.0258(10) 0.0339(11) -0.0077(9) 0.0040(8) 0.0017(8)
C23 0.0300(11) 0.0274(11) 0.0407(13) -0.0123(9) 0.0075(9) -0.0036(9)
C24 0.0259(11) 0.0333(12) 0.0388(12) -0.0056(10) 0.0053(9) -0.0071(9)
C25 0.0238(10) 0.0346(12) 0.0306(11) 0.0005(9) 0.0096(8) 0.0022(9)
C26 0.0257(10) 0.0247(10) 0.0205(9) -0.0013(7) 0.0046(8) 0.0055(8)
C31 0.0255(10) 0.0197(10) 0.0303(11) 0.0011(8) 0.0001(8) -0.0014(8)
C32 0.0293(12) 0.0304(12) 0.0556(15) 0.0116(11) 0.0097(11) 0.0050(10)
C33 0.0410(14) 0.0325(13) 0.0537(16) 0.0123(11) 0.0050(12) 0.0053(10)
C34 0.0422(14) 0.0353(13) 0.0377(13) 0.0049(10) 0.0039(11) -0.0115(11)
C35 0.0317(12) 0.0362(13) 0.0352(12) -0.0045(10) 0.0068(9) -0.0079(10)
C36 0.0276(11) 0.0249(11) 0.0317(11) -0.0057(8) 0.0027(9) -0.0001(8)
C41 0.0177(9) 0.0226(9) 0.0211(9) -0.0016(7) -0.0010(7) 0.0020(7)
C42 0.0479(15) 0.0465(14) 0.0280(12) 0.0086(10) -0.0073(10) -0.0226(12)
C43 0.075(2) 0.0705(19) 0.0208(12) 0.0083(12) -0.0139(12) -0.0362(16)
C44 0.0399(13) 0.0477(15) 0.0304(12) -0.0033(10) -0.0103(10) -0.0142(11)
C45 0.0241(10) 0.0294(11) 0.0319(11) -0.0054(9) 0.0030(8) -0.0058(9)
C46 0.0260(10) 0.0257(10) 0.0231(10) -0.0031(8) 0.0043(8) -0.0015(8)
C51 0.0298(11) 0.0272(11) 0.0315(11) -0.0126(9) 0.0077(9) -0.0016(9)
C52 0.0499(16) 0.0546(17) 0.0371(14) 0.0005(12) -0.0043(11) -0.0224(13)
C53 0.076(2) 0.076(2) 0.0440(16) -0.0038(16) 0.0005(15) -0.0502(19)
C54 0.078(2) 0.0460(16) 0.0537(17) -0.0215(14) 0.0377(16) -0.0358(15)
C55 0.0577(18) 0.0245(13) 0.097(2) -0.0144(14) 0.0428(17) -0.0112(12)
C56 0.0323(13) 0.0270(12) 0.078(2) -0.0047(12) 0.0089(13) -0.0019(10)
C61 0.0315(11) 0.0135(9) 0.0283(10) -0.0005(7) 0.0045(8) 0.0053(8)
C62 0.0432(13) 0.0348(13) 0.0311(12) -0.0008(9) 0.0013(10) 0.0160(10)
C63 0.0685(19) 0.0422(14) 0.0296(12) 0.0032(10) 0.0137(12) 0.0228(13)
C64 0.0555(16) 0.0336(13) 0.0455(15) 0.0110(11) 0.0264(13) 0.0136(11)
C65 0.0370(13) 0.0245(11) 0.0511(15) 0.0062(10) 0.0165(11) -0.0012(9)
C66 0.0316(11) 0.0193(10) 0.0358(12) -0.0006(8) 0.0069(9) -0.0010(8)

loop_
_atom_type_symbol
_atom_type_description
_atom_type_scat_dispersion_real
_atom_type_scat_dispersion_imag
_atom_type_scat_source
C C 0.0033 0.0016 'International Tables Vol C Tables 4.2.6.8 and 6.1.1.4'
H H 0.0000 0.0000 'International Tables Vol C Tables 4.2.6.8 and 6.1.1.4'
O O 0.0106 0.0060 'International Tables Vol C Tables 4.2.6.8 and 6.1.1.4'
B B 0.0013 0.0007 'International Tables Vol C Tables 4.2.6.8 and 6.1.1.4'
P P 0.1023 0.0942 'International Tables Vol C Tables 4.2.6.8 and 6.1.1.4'
Mo Mo -1.6832 0.6857 'International Tables Vol C Tables 4.2.6.8 and 6.1.1.4'

loop_
_geom_angle_atom_site_label_1
_geom_angle_atom_site_label_2
_geom_angle_atom_site_label_3
_geom_angle
C1 Mo1 C4 91.66(8)
C1 Mo1 C3 84.75(9)
C4 Mo1 C3 90.83(9)
C1 Mo1 C5 87.47(9)
C4 Mo1 C5 88.15(9)
C3 Mo1 C5 172.12(8)
C1 Mo1 C2 88.28(8)
C4 Mo1 C2 176.49(9)
C3 Mo1 C2 92.66(9)
C5 Mo1 C2 88.35(9)
C1 Mo1 P1 173.22(6)
C4 Mo1 P1 81.89(6)
C3 Mo1 P1 93.22(6)
C5 Mo1 P1 94.37(7)
C2 Mo1 P1 98.28(6)
P3 P1 P2 95.99(4)
P3 P1 Mo1 115.64(3)
P2 P1 Mo1 120.06(3)
O1 C1 Mo1 178.5(2)
C61 B1 C51 107.20(15)
C61 B1 C8 107.52(16)
C51 B1 C8 111.40(17)
C61 B1 C7 107.10(17)
C51 B1 C7 111.21(17)
C8 B1 C7 112.11(15)
C7 P2 C21 109.64(10)
C7 P2 C11 109.48(9)
C21 P2 C11 107.93(9)
C7 P2 P1 109.00(8)
C21 P2 P1 116.98(7)
C11 P2 P1 103.49(7)
O2 C2 Mo1 174.77(19)
C8 P3 C31 111.86(10)
C8 P3 C41 107.20(9)
C31 P3 C41 104.18(9)
C8 P3 P1 112.75(7)
C31 P3 P1 106.58(7)
C41 P3 P1 114.01(7)
O3 C3 Mo1 173.30(18)
O4 C4 Mo1 177.2(2)
O5 C5 Mo1 174.8(2)
B1 C7 P2 119.87(14)
B1 C7 H7A 107.4
P2 C7 H7A 107.4
B1 C7 H7B 107.4
P2 C7 H7B 107.4
H7A C7 H7B 106.9
B1 C8 P3 121.84(14)
B1 C8 H8A 106.9
P3 C8 H8A 106.9
B1 C8 H8B 106.9
P3 C8 H8B 106.9
H8A C8 H8B 106.7
C16 C11 C12 119.84(18)
C16 C11 P2 122.30(15)
C12 C11 P2 117.68(15)
C13 C12 C11 120.3(2)
C13 C12 H12A 119.9
C11 C12 H12A 119.9
C12 C13 C14 119.5(2)
C12 C13 H13A 120.2
C14 C13 H13A 120.2
C15 C14 C13 120.60(19)
C15 C14 H14A 119.7
C13 C14 H14A 119.7
C14 C15 C16 120.2(2)
C14 C15 H15A 119.9
C16 C15 H15A 119.9
C11 C16 C15 119.5(2)
C11 C16 H16A 120.3
C15 C16 H16A 120.3
C22 C21 C26 119.41(18)
C22 C21 P2 119.63(15)
C26 C21 P2 120.77(15)
C23 C22 C21 119.91(19)
C23 C22 H22A 120.0
C21 C22 H22A 120.0
C24 C23 C22 120.5(2)
C24 C23 H23A 119.7
C22 C23 H23A 119.7
C23 C24 C25 119.8(2)
C23 C24 H24A 120.1
C25 C24 H24A 120.1
C26 C25 C24 120.44(19)
C26 C25 H25A 119.8
C24 C25 H25A 119.8
C25 C26 C21 119.88(18)
C25 C26 H26A 120.1
C21 C26 H26A 120.1
C32 C31 C36 118.8(2)
C32 C31 P3 119.53(16)
C36 C31 P3 121.20(15)
C31 C32 C33 120.3(2)
C31 C32 H32A 119.8
C33 C32 H32A 119.8
C34 C33 C32 120.0(2)
C34 C33 H33A 120.0
C32 C33 H33A 120.0
C35 C34 C33 120.3(2)
C35 C34 H34A 119.9
C33 C34 H34A 119.9
C34 C35 C36 119.9(2)
C34 C35 H35A 120.1
C36 C35 H35A 120.1
C31 C36 C35 120.6(2)
C31 C36 H36A 119.7
C35 C36 H36A 119.7
C42 C41 C46 118.48(18)
C42 C41 P3 122.24(16)
C46 C41 P3 119.28(15)
C41 C42 C43 120.0(2)
C41 C42 H42A 120.0
C43 C42 H42A 120.0
C44 C43 C42 120.7(2)
C44 C43 H43A 119.6
C42 C43 H43A 119.6
C43 C44 C45 119.9(2)
C43 C44 H44A 120.1
C45 C44 H44A 120.1
C44 C45 C46 119.8(2)
C44 C45 H45A 120.1
C46 C45 H45A 120.1
C45 C46 C41 121.07(19)
C45 C46 H46A 119.5
C41 C46 H46A 119.5
C52 C51 C56 114.1(2)
C52 C51 B1 125.8(2)
C56 C51 B1 119.90(19)
C51 C52 C53 122.7(3)
C51 C52 H52A 118.6
C53 C52 H52A 118.6
C54 C53 C52 120.9(3)
C54 C53 H53A 119.5
C52 C53 H53A 119.5
C55 C54 C53 118.1(3)
C55 C54 H54A 120.9
C53 C54 H54A 120.9
C54 C55 C56 121.9(3)
C54 C55 H55A 119.1
C56 C55 H55A 119.1
C55 C56 C51 122.2(3)
C55 C56 H56A 118.9
C51 C56 H56A 118.9
C66 C61 C62 114.79(19)
C66 C61 B1 125.45(18)
C62 C61 B1 119.75(19)
C63 C62 C61 122.4(2)
C63 C62 H62A 118.8
C61 C62 H62A 118.8
C64 C63 C62 120.9(2)
C64 C63 H63A 119.6
C62 C63 H63A 119.6
C65 C64 C63 118.6(2)
C65 C64 H64A 120.7
C63 C64 H64A 120.7
C64 C65 C66 120.5(2)
C64 C65 H65A 119.7
C66 C65 H65A 119.7
C61 C66 C65 122.8(2)
C61 C66 H66A 118.6
C65 C66 H66A 118.6

loop_
_geom_bond_atom_site_label_1
_geom_bond_atom_site_label_2
_geom_bond_distance
Mo1 C1 1.973(2)
Mo1 C4 2.040(2)
Mo1 C3 2.049(2)
Mo1 C5 2.049(3)
Mo1 C2 2.062(2)
Mo1 P1 2.5947(8)
P1 P3 2.1604(9)
P1 P2 2.1626(10)
O1 C1 1.156(3)
B1 C61 1.640(3)
B1 C51 1.645(3)
B1 C8 1.661(3)
B1 C7 1.686(3)
P2 C7 1.787(2)
P2 C21 1.802(2)
P2 C11 1.811(2)
O2 C2 1.134(3)
P3 C8 1.794(2)
P3 C31 1.805(2)
P3 C41 1.8158(19)
O3 C3 1.138(3)
O4 C4 1.142(3)
O5 C5 1.142(3)
C7 H7A 0.9900
C7 H7B 0.9900
C8 H8A 0.9900
C8 H8B 0.9900
C11 C16 1.391(3)
C11 C12 1.397(3)
C12 C13 1.388(3)
C12 H12A 0.9500
C13 C14 1.388(3)
C13 H13A 0.9500
C14 C15 1.379(3)
C14 H14A 0.9500
C15 C16 1.398(3)
C15 H15A 0.9500
C16 H16A 0.9500
C21 C22 1.398(3)
C21 C26 1.399(3)
C22 C23 1.385(3)
C22 H22A 0.9500
C23 C24 1.383(3)
C23 H23A 0.9500
C24 C25 1.386(3)
C24 H24A 0.9500
C25 C26 1.385(3)
C25 H25A 0.9500
C26 H26A 0.9500
C31 C32 1.388(3)
C31 C36 1.389(3)
C32 C33 1.389(3)
C32 H32A 0.9500
C33 C34 1.379(4)
C33 H33A 0.9500
C34 C35 1.370(3)
C34 H34A 0.9500
C35 C36 1.391(3)
C35 H35A 0.9500
C36 H36A 0.9500
C41 C42 1.387(3)
C41 C46 1.388(3)
C42 C43 1.390(3)
C42 H42A 0.9500
C43 C44 1.368(3)
C43 H43A 0.9500
C44 C45 1.377(3)
C44 H44A 0.9500
C45 C46 1.382(3)
C45 H45A 0.9500
C46 H46A 0.9500
C51 C52 1.388(3)
C51 C56 1.398(3)
C52 C53 1.395(4)
C52 H52A 0.9500
C53 C54 1.358(5)
C53 H53A 0.9500
C54 C55 1.343(4)
C54 H54A 0.9500
C55 C56 1.388(3)
C55 H55A 0.9500
C56 H56A 0.9500
C61 C66 1.393(3)
C61 C62 1.402(3)
C62 C63 1.385(3)
C62 H62A 0.9500
C63 C64 1.377(4)
C63 H63A 0.9500
C64 C65 1.361(4)
C64 H64A 0.9500
C65 C66 1.397(3)
C65 H65A 0.9500
C66 H66A 0.9500

loop_
_geom_torsion_atom_site_label_1
_geom_torsion_atom_site_label_2
_geom_torsion_atom_site_label_3
_geom_torsion_atom_site_label_4
_geom_torsion
C1 Mo1 P1 P3 143.1(6)
C4 Mo1 P1 P3 125.12(7)
C3 Mo1 P1 P3 -144.50(6)
C5 Mo1 P1 P3 37.62(7)
C2 Mo1 P1 P3 -51.34(7)
C1 Mo1 P1 P2 -102.6(6)
C4 Mo1 P1 P2 -120.58(7)
C3 Mo1 P1 P2 -30.20(6)
C5 Mo1 P1 P2 151.92(7)
C2 Mo1 P1 P2 62.96(7)
C4 Mo1 C1 O1 106(7)
C3 Mo1 C1 O1 15(7)
C5 Mo1 C1 O1 -166(7)
C2 Mo1 C1 O1 -77(7)
P1 Mo1 C1 O1 88(7)
P3 P1 P2 C7 -60.58(8)
Mo1 P1 P2 C7 175.12(7)
P3 P1 P2 C21 64.45(8)
Mo1 P1 P2 C21 -59.85(8)
P3 P1 P2 C11 -177.03(7)
Mo1 P1 P2 C11 58.67(7)
C1 Mo1 C2 O2 -19(2)
C4 Mo1 C2 O2 70(3)
C3 Mo1 C2 O2 -104(2)
C5 Mo1 C2 O2 68(2)
P1 Mo1 C2 O2 162(2)
P2 P1 P3 C8 23.41(7)
Mo1 P1 P3 C8 150.93(7)
P2 P1 P3 C31 146.50(7)
Mo1 P1 P3 C31 -85.98(8)
P2 P1 P3 C41 -99.13(8)
Mo1 P1 P3 C41 28.39(8)
C1 Mo1 C3 O3 14.5(15)
C4 Mo1 C3 O3 -77.1(15)
C5 Mo1 C3 O3 5(2)
C2 Mo1 C3 O3 102.5(15)
P1 Mo1 C3 O3 -159.0(15)
C1 Mo1 C4 O4 129(4)
C3 Mo1 C4 O4 -146(4)
C5 Mo1 C4 O4 42(4)
C2 Mo1 C4 O4 40(5)
P1 Mo1 C4 O4 -53(4)
C1 Mo1 C5 O5 -19(2)
C4 Mo1 C5 O5 73(2)
C3 Mo1 C5 O5 -10(3)
C2 Mo1 C5 O5 -107(2)
P1 Mo1 C5 O5 155(2)
C61 B1 C7 P2 127.71(16)
C51 B1 C7 P2 -115.45(17)
C8 B1 C7 P2 10.0(2)
C21 P2 C7 B1 -79.11(19)
C11 P2 C7 B1 162.66(16)
P1 P2 C7 B1 50.11(18)
C61 B1 C8 P3 -175.13(13)
C51 B1 C8 P3 67.7(2)
C7 B1 C8 P3 -57.7(2)
C31 P3 C8 B1 -86.33(17)
C41 P3 C8 B1 160.05(15)
P1 P3 C8 B1 33.77(17)
C7 P2 C11 C16 104.95(18)
C21 P2 C11 C16 -14.33(19)
P1 P2 C11 C16 -138.94(15)
C7 P2 C11 C12 -70.16(18)
C21 P2 C11 C12 170.55(15)
P1 P2 C11 C12 45.94(16)
C16 C11 C12 C13 -0.7(3)
P2 C11 C12 C13 174.52(16)
C11 C12 C13 C14 1.8(3)
C12 C13 C14 C15 -1.4(3)
C13 C14 C15 C16 0.0(3)
C12 C11 C16 C15 -0.7(3)
P2 C11 C16 C15 -175.68(15)
C14 C15 C16 C11 1.0(3)
C7 P2 C21 C22 -177.80(16)
C11 P2 C21 C22 -58.61(18)
P1 P2 C21 C22 57.49(18)
C7 P2 C21 C26 7.27(19)
C11 P2 C21 C26 126.46(16)
P1 P2 C21 C26 -117.44(15)
C26 C21 C22 C23 0.4(3)
P2 C21 C22 C23 -174.60(17)
C21 C22 C23 C24 0.9(3)
C22 C23 C24 C25 -1.5(3)
C23 C24 C25 C26 0.7(3)
C24 C25 C26 C21 0.5(3)
C22 C21 C26 C25 -1.1(3)
P2 C21 C26 C25 173.83(15)
C8 P3 C31 C32 -48.0(2)
C41 P3 C31 C32 67.5(2)
P1 P3 C31 C32 -171.62(17)
C8 P3 C31 C36 139.85(17)
C41 P3 C31 C36 -104.68(18)
P1 P3 C31 C36 16.20(19)
C36 C31 C32 C33 -2.0(3)
P3 C31 C32 C33 -174.41(19)
C31 C32 C33 C34 2.1(4)
C32 C33 C34 C35 -0.7(4)
C33 C34 C35 C36 -0.7(4)
C32 C31 C36 C35 0.7(3)
P3 C31 C36 C35 172.91(16)
C34 C35 C36 C31 0.7(3)
C8 P3 C41 C42 131.58(19)
C31 P3 C41 C42 12.9(2)
P1 P3 C41 C42 -102.90(19)
C8 P3 C41 C46 -49.27(18)
C31 P3 C41 C46 -167.97(16)
P1 P3 C41 C46 76.26(16)
C46 C41 C42 C43 2.1(4)
P3 C41 C42 C43 -178.8(2)
C41 C42 C43 C44 -0.4(5)
C42 C43 C44 C45 -1.3(5)
C43 C44 C45 C46 1.2(4)
C44 C45 C46 C41 0.6(3)
C42 C41 C46 C45 -2.2(3)
P3 C41 C46 C45 178.62(16)
C61 B1 C51 C52 105.0(2)
C8 B1 C51 C52 -137.6(2)
C7 B1 C51 C52 -11.7(3)
C61 B1 C51 C56 -69.1(3)
C8 B1 C51 C56 48.3(3)
C7 B1 C51 C56 174.1(2)
C56 C51 C52 C53 2.7(4)
B1 C51 C52 C53 -171.7(2)
C51 C52 C53 C54 -1.5(5)
C52 C53 C54 C55 0.0(5)
C53 C54 C55 C56 0.1(4)
C54 C55 C56 C51 1.4(4)
C52 C51 C56 C55 -2.6(4)
B1 C51 C56 C55 172.1(2)
C51 B1 C61 C66 118.4(2)
C8 B1 C61 C66 -1.5(3)
C7 B1 C61 C66 -122.2(2)
C51 B1 C61 C62 -60.8(2)
C8 B1 C61 C62 179.35(18)
C7 B1 C61 C62 58.7(2)
C66 C61 C62 C63 -0.1(3)
B1 C61 C62 C63 179.1(2)
C61 C62 C63 C64 -0.9(4)
C62 C63 C64 C65 0.7(4)
C63 C64 C65 C66 0.6(3)
C62 C61 C66 C65 1.4(3)
B1 C61 C66 C65 -177.81(19)
C64 C65 C66 C61 -1.6(3)
